data_2239309
loop_
_publ_author_name
'Choi, Hong Dae'
'Seo, Pil Ja'
'Lee, Uk'

_publ_section_title
;
 5-Bromo-2,7-dimethyl-3-(4-methylphenylsulfonyl)-1-benzofuran
;
_journal_coeditor_code GG2139
_journal_issue 5
_journal_name_full 'Acta Crystallographica Section E'
_journal_page_first o520
_journal_paper_doi 10.1107/S1600536814007181
_journal_volume 70
_journal_year 2014
_chemical_formula_iupac 'C17 H15 Br O3 S'
_chemical_formula_moiety 'C17 H15 Br O3 S'
_chemical_formula_sum 'C17 H15 Br O3 S'
_chemical_formula_weight 379.26
_chemical_melting_point_gt 475
_chemical_melting_point_lt 474
_chemical_name_systematic
;
5-Bromo-2,7-dimethyl-3-(4-methylphenylsulfonyl)-1-benzofuran
;
_space_group_IT_number 2
_symmetry_cell_setting triclinic
_symmetry_space_group_name_Hall '-P 1'
_symmetry_space_group_name_H-M 'P -1'
_atom_sites_solution_hydrogens difmap
_atom_sites_solution_primary direct
_atom_sites_solution_secondary difmap
_audit_creation_method 'form.cif (version 2.0)'
_cell_angle_alpha 77.4100(10)
_cell_angle_beta 77.1140(10)
_cell_angle_gamma 76.0090(10)
_cell_formula_units_Z 2
_cell_length_a 8.1554(2)
_cell_length_b 9.9790(2)
_cell_length_c 10.1260(2)
_cell_measurement_reflns_used 6793
_cell_measurement_temperature 173(2)
_cell_measurement_theta_max 28.33
_cell_measurement_theta_min 2.72
_cell_volume 767.68(3)
_computing_cell_refinement '<i>SAINT</i> (Bruker, 2009)'
_computing_data_collection '<i>APEX2</i> (Bruker, 2009)'
_computing_data_reduction '<i>SAINT</i> (Bruker, 2009)'
_computing_molecular_graphics
;
<i>ORTEP-3 for Windows</i>  (Farrugia, 2012) and
<i>DIAMOND</i> (Brandenburg, 1998)
;
_computing_publication_material '<i>SHELXL97</i> (Sheldrick, 2008)'
_computing_structure_refinement '<i>SHELXL97</i> (Sheldrick, 2008)'
_computing_structure_solution '<i>SHELXS97</i> (Sheldrick, 2008)'
_diffrn_ambient_temperature 173(2)
_diffrn_detector_area_resol_mean 10.0
_diffrn_measured_fraction_theta_full 0.993
_diffrn_measured_fraction_theta_max 0.993
_diffrn_measurement_device_type 'Bruker SMART APEXII CCD'
_diffrn_measurement_method '\f and \w scans'
_diffrn_radiation_monochromator 'graphite multilayer'
_diffrn_radiation_source 'rotating anode'
_diffrn_radiation_type MoK\a
_diffrn_radiation_wavelength 0.71073
_diffrn_reflns_av_R_equivalents 0.0329
_diffrn_reflns_av_sigmaI/netI 0.0292
_diffrn_reflns_limit_h_max 10
_diffrn_reflns_limit_h_min -10
_diffrn_reflns_limit_k_max 13
_diffrn_reflns_limit_k_min -13
_diffrn_reflns_limit_l_max 13
_diffrn_reflns_limit_l_min -13
_diffrn_reflns_number 14016
_diffrn_reflns_theta_full 28.37
_diffrn_reflns_theta_max 28.37
_diffrn_reflns_theta_min 2.09
_diffrn_standards_number 0
_exptl_absorpt_coefficient_mu 2.823
_exptl_absorpt_correction_T_max 0.7457
_exptl_absorpt_correction_T_min 0.5425
_exptl_absorpt_correction_type multi-scan
_exptl_absorpt_process_details '(<i>SADABS</i>; Bruker, 2009)'
_exptl_crystal_colour colourless
_exptl_crystal_density_diffrn 1.641
_exptl_crystal_density_method 'not measured'
_exptl_crystal_description block
_exptl_crystal_F_000 384
_exptl_crystal_size_max 0.34
_exptl_crystal_size_mid 0.32
_exptl_crystal_size_min 0.23
_refine_diff_density_max 0.355
_refine_diff_density_min -0.420
_refine_ls_extinction_method none
_refine_ls_goodness_of_fit_ref 1.039
_refine_ls_hydrogen_treatment constr
_refine_ls_matrix_type full
_refine_ls_number_parameters 202
_refine_ls_number_reflns 3812
_refine_ls_number_restraints 0
_refine_ls_restrained_S_all 1.039
_refine_ls_R_factor_all 0.0339
_refine_ls_R_factor_gt 0.0278
_refine_ls_shift/su_max 0.001
_refine_ls_shift/su_mean 0.000
_refine_ls_structure_factor_coef Fsqd
_refine_ls_weighting_details 'w=1/[\s^2^(Fo^2^)+(0.0353P)^2^+0.3958P] where P=(Fo^2^+2Fc^2^)/3'
_refine_ls_weighting_scheme calc
_refine_ls_wR_factor_gt 0.0701
_refine_ls_wR_factor_ref 0.0733
_reflns_number_gt 3336
_reflns_number_total 3812
_reflns_threshold_expression I>2\s(I)
_cod_data_source_file gg2139sup1.cif
_cod_data_source_block I
_cod_database_code 2239309
_cod_database_fobs_code 2239309

loop_
_symmetry_equiv_pos_as_xyz
'x, y, z'
'-x, -y, -z'

loop_
_atom_site_type_symbol
_atom_site_label
_atom_site_fract_x
_atom_site_fract_y
_atom_site_fract_z
_atom_site_U_iso_or_equiv
_atom_site_adp_type
_atom_site_calc_flag
_atom_site_refinement_flags
_atom_site_occupancy
_atom_site_symmetry_multiplicity
Br Br1 0.50946(3) 0.81656(2) -0.00546(2) 0.03262(8) Uani d . 1 1
S S1 0.91173(6) 0.31301(5) 0.35042(4) 0.02099(10) Uani d . 1 1
O O1 0.93317(17) 0.24115(13) -0.01983(13) 0.0222(3) Uani d . 1 1
O O2 0.88773(18) 0.45707(15) 0.36343(14) 0.0274(3) Uani d . 1 1
O O3 1.06161(18) 0.21433(15) 0.38771(14) 0.0287(3) Uani d . 1 1
C C1 0.9028(2) 0.31299(19) 0.18034(17) 0.0199(3) Uani d . 1 1
C C2 0.8119(2) 0.42615(19) 0.09103(18) 0.0195(3) Uani d . 1 1
C C3 0.7156(2) 0.56082(19) 0.10102(19) 0.0225(4) Uani d . 1 1
H H3 0.6982 0.6000 0.1818 0.027 Uiso calc R 1 1
C C4 0.6470(2) 0.63398(19) -0.01324(19) 0.0232(4) Uani d . 1 1
C C5 0.6705(3) 0.5809(2) -0.13421(19) 0.0251(4) Uani d . 1 1
H H5 0.6202 0.6369 -0.2094 0.030 Uiso calc R 1 1
C C6 0.7667(2) 0.4471(2) -0.14618(18) 0.0230(4) Uani d . 1 1
C C7 0.8346(2) 0.37528(19) -0.03066(18) 0.0205(3) Uani d . 1 1
C C8 0.9720(2) 0.2055(2) 0.10962(18) 0.0217(4) Uani d . 1 1
C C9 0.7931(3) 0.3831(2) -0.2723(2) 0.0308(4) Uani d . 1 1
H H9A 0.9106 0.3284 -0.2890 0.046 Uiso calc R 1 1
H H9B 0.7745 0.4576 -0.3516 0.046 Uiso calc R 1 1
H H9C 0.7114 0.3215 -0.2585 0.046 Uiso calc R 1 1
C C10 1.0746(3) 0.0626(2) 0.1429(2) 0.0284(4) Uani d . 1 1
H H10A 1.0974 0.0473 0.2366 0.043 Uiso calc R 1 1
H H10B 1.1838 0.0523 0.0778 0.043 Uiso calc R 1 1
H H10C 1.0108 -0.0065 0.1363 0.043 Uiso calc R 1 1
C C11 0.7293(2) 0.25019(19) 0.44768(18) 0.0206(3) Uani d . 1 1
C C12 0.5677(3) 0.3361(2) 0.4457(2) 0.0270(4) Uani d . 1 1
H H12 0.5553 0.4269 0.3908 0.032 Uiso calc R 1 1
C C13 0.4250(3) 0.2879(2) 0.5248(2) 0.0295(4) Uani d . 1 1
H H13 0.3142 0.3461 0.5232 0.035 Uiso calc R 1 1
C C14 0.4410(3) 0.1561(2) 0.60634(19) 0.0267(4) Uani d . 1 1
C C15 0.6032(3) 0.0716(2) 0.6056(2) 0.0303(4) Uani d . 1 1
H H15 0.6155 -0.0193 0.6604 0.036 Uiso calc R 1 1
C C16 0.7476(3) 0.1173(2) 0.5263(2) 0.0269(4) Uani d . 1 1
H H16 0.8580 0.0580 0.5260 0.032 Uiso calc R 1 1
C C17 0.2839(3) 0.1074(3) 0.6937(2) 0.0375(5) Uani d . 1 1
H H17A 0.3131 0.0064 0.7278 0.056 Uiso calc R 1 1
H H17B 0.1937 0.1266 0.6384 0.056 Uiso calc R 1 1
H H17C 0.2427 0.1575 0.7718 0.056 Uiso calc R 1 1

loop_
_atom_site_aniso_label
_atom_site_aniso_U_11
_atom_site_aniso_U_22
_atom_site_aniso_U_33
_atom_site_aniso_U_12
_atom_site_aniso_U_13
_atom_site_aniso_U_23
Br1 0.03337(12) 0.01974(11) 0.03988(13) -0.00075(8) -0.00655(9) -0.00013(8)
S1 0.0221(2) 0.0245(2) 0.0167(2) -0.00315(17) -0.00529(16) -0.00419(16)
O1 0.0252(7) 0.0221(6) 0.0191(6) -0.0024(5) -0.0035(5) -0.0065(5)
O2 0.0345(8) 0.0283(7) 0.0229(7) -0.0090(6) -0.0053(6) -0.0089(6)
O3 0.0226(7) 0.0357(8) 0.0258(7) -0.0006(6) -0.0085(5) -0.0031(6)
C1 0.0201(8) 0.0221(9) 0.0162(8) -0.0025(7) -0.0034(6) -0.0026(7)
C2 0.0199(8) 0.0211(8) 0.0173(8) -0.0053(7) -0.0027(6) -0.0021(7)
C3 0.0254(9) 0.0224(9) 0.0199(8) -0.0060(7) -0.0024(7) -0.0042(7)
C4 0.0231(9) 0.0184(8) 0.0257(9) -0.0044(7) -0.0026(7) -0.0004(7)
C5 0.0277(10) 0.0266(10) 0.0209(9) -0.0087(8) -0.0067(7) 0.0020(7)
C6 0.0252(9) 0.0272(10) 0.0182(8) -0.0094(8) -0.0044(7) -0.0023(7)
C7 0.0216(8) 0.0207(8) 0.0190(8) -0.0054(7) -0.0023(7) -0.0031(7)
C8 0.0206(9) 0.0248(9) 0.0196(8) -0.0044(7) -0.0036(7) -0.0037(7)
C9 0.0392(12) 0.0361(11) 0.0195(9) -0.0089(9) -0.0079(8) -0.0057(8)
C10 0.0274(10) 0.0236(9) 0.0318(10) 0.0015(8) -0.0057(8) -0.0072(8)
C11 0.0222(9) 0.0242(9) 0.0154(8) -0.0031(7) -0.0039(7) -0.0045(7)
C12 0.0278(10) 0.0226(9) 0.0269(10) -0.0009(8) -0.0055(8) -0.0007(8)
C13 0.0227(9) 0.0318(11) 0.0301(10) 0.0014(8) -0.0038(8) -0.0058(8)
C14 0.0278(10) 0.0326(10) 0.0192(9) -0.0059(8) -0.0020(7) -0.0060(8)
C15 0.0316(11) 0.0264(10) 0.0273(10) -0.0037(8) -0.0049(8) 0.0041(8)
C16 0.0235(9) 0.0274(10) 0.0252(9) 0.0011(8) -0.0054(8) -0.0005(8)
C17 0.0312(11) 0.0460(13) 0.0328(11) -0.0127(10) 0.0004(9) -0.0028(10)

loop_
_atom_type_symbol
_atom_type_description
_atom_type_scat_dispersion_real
_atom_type_scat_dispersion_imag
_atom_type_scat_source
C C 0.0033 0.0016 'International Tables Vol C Tables 4.2.6.8 and 6.1.1.4'
H H 0.0000 0.0000 'International Tables Vol C Tables 4.2.6.8 and 6.1.1.4'
O O 0.0106 0.0060 'International Tables Vol C Tables 4.2.6.8 and 6.1.1.4'
S S 0.1246 0.1234 'International Tables Vol C Tables 4.2.6.8 and 6.1.1.4'
Br Br -0.2901 2.4595 'International Tables Vol C Tables 4.2.6.8 and 6.1.1.4'

loop_
_geom_angle_atom_site_label_1
_geom_angle_atom_site_label_2
_geom_angle_atom_site_label_3
_geom_angle_site_symmetry_3
_geom_angle
C4 Br1 Br1 2_675 147.64(6)
O2 S1 O3 . 119.77(9)
O2 S1 C1 . 106.40(8)
O3 S1 C1 . 109.32(9)
O2 S1 C11 . 107.59(9)
O3 S1 C11 . 107.93(9)
C1 S1 C11 . 104.85(8)
C8 O1 C7 . 107.07(14)
C8 C1 C2 . 107.66(15)
C8 C1 S1 . 126.61(14)
C2 C1 S1 . 125.66(14)
C7 C2 C3 . 119.23(17)
C7 C2 C1 . 104.64(16)
C3 C2 C1 . 136.13(16)
C4 C3 C2 . 116.18(17)
C4 C3 H3 . 121.9
C2 C3 H3 . 121.9
C3 C4 C5 . 123.76(18)
C3 C4 Br1 . 118.52(14)
C5 C4 Br1 . 117.71(14)
C6 C5 C4 . 120.83(18)
C6 C5 H5 . 119.6
C4 C5 H5 . 119.6
C7 C6 C5 . 114.64(17)
C7 C6 C9 . 122.07(18)
C5 C6 C9 . 123.28(17)
O1 C7 C6 . 124.36(16)
O1 C7 C2 . 110.27(15)
C6 C7 C2 . 125.36(18)
C1 C8 O1 . 110.36(16)
C1 C8 C10 . 134.25(17)
O1 C8 C10 . 115.38(16)
C6 C9 H9A . 109.5
C6 C9 H9B . 109.5
H9A C9 H9B . 109.5
C6 C9 H9C . 109.5
H9A C9 H9C . 109.5
H9B C9 H9C . 109.5
C8 C10 H10A . 109.5
C8 C10 H10B . 109.5
H10A C10 H10B . 109.5
C8 C10 H10C . 109.5
H10A C10 H10C . 109.5
H10B C10 H10C . 109.5
C16 C11 C12 . 120.53(18)
C16 C11 S1 . 120.14(14)
C12 C11 S1 . 119.33(15)
C13 C12 C11 . 119.24(19)
C13 C12 H12 . 120.4
C11 C12 H12 . 120.4
C12 C13 C14 . 121.07(19)
C12 C13 H13 . 119.5
C14 C13 H13 . 119.5
C13 C14 C15 . 118.72(18)
C13 C14 C17 . 119.98(19)
C15 C14 C17 . 121.30(19)
C16 C15 C14 . 121.17(19)
C16 C15 H15 . 119.4
C14 C15 H15 . 119.4
C11 C16 C15 . 119.25(18)
C11 C16 H16 . 120.4
C15 C16 H16 . 120.4
C14 C17 H17A . 109.5
C14 C17 H17B . 109.5
H17A C17 H17B . 109.5
C14 C17 H17C . 109.5
H17A C17 H17C . 109.5
H17B C17 H17C . 109.5

loop_
_geom_bond_atom_site_label_1
_geom_bond_atom_site_label_2
_geom_bond_site_symmetry_2
_geom_bond_distance
Br1 C4 . 1.9023(19)
Br1 Br1 2_675 3.6517(4)
S1 O2 . 1.4343(14)
S1 O3 . 1.4381(14)
S1 C1 . 1.7400(17)
S1 C11 . 1.7618(19)
O1 C8 . 1.368(2)
O1 C7 . 1.380(2)
C1 C8 . 1.358(3)
C1 C2 . 1.446(2)
C2 C7 . 1.391(2)
C2 C3 . 1.395(3)
C3 C4 . 1.381(3)
C3 H3 . 0.9500
C4 C5 . 1.395(3)
C5 C6 . 1.391(3)
C5 H5 . 0.9500
C6 C7 . 1.386(3)
C6 C9 . 1.500(3)
C8 C10 . 1.479(3)
C9 H9A . 0.9800
C9 H9B . 0.9800
C9 H9C . 0.9800
C10 H10A . 0.9800
C10 H10B . 0.9800
C10 H10C . 0.9800
C11 C16 . 1.383(3)
C11 C12 . 1.390(3)
C12 C13 . 1.384(3)
C12 H12 . 0.9500
C13 C14 . 1.385(3)
C13 H13 . 0.9500
C14 C15 . 1.385(3)
C14 C17 . 1.507(3)
C15 C16 . 1.385(3)
C15 H15 . 0.9500
C16 H16 . 0.9500
C17 H17A . 0.9800
C17 H17B . 0.9800
C17 H17C . 0.9800

loop_
_geom_hbond_atom_site_label_D
_geom_hbond_atom_site_label_H
_geom_hbond_atom_site_label_A
_geom_hbond_site_symmetry_A
_geom_hbond_distance_DH
_geom_hbond_distance_HA
_geom_hbond_distance_DA
_geom_hbond_angle_DHA
C13 H13 O2 2_666 0.95 2.54 3.330(2) 140.4

loop_
_geom_torsion_atom_site_label_1
_geom_torsion_atom_site_label_2
_geom_torsion_atom_site_label_3
_geom_torsion_atom_site_label_4
_geom_torsion_site_symmetry_1
_geom_torsion
O2 S1 C1 C8 . 156.87(17)
O3 S1 C1 C8 . 26.20(19)
C11 S1 C1 C8 . -89.30(18)
O2 S1 C1 C2 . -26.54(18)
O3 S1 C1 C2 . -157.20(15)
C11 S1 C1 C2 . 87.29(17)
C8 C1 C2 C7 . 0.1(2)
S1 C1 C2 C7 . -177.03(14)
C8 C1 C2 C3 . 179.6(2)
S1 C1 C2 C3 . 2.5(3)
C7 C2 C3 C4 . 0.8(3)
C1 C2 C3 C4 . -178.64(19)
C2 C3 C4 C5 . -0.5(3)
C2 C3 C4 Br1 . 178.49(13)
Br1 Br1 C4 C3 2_675 70.15(19)
Br1 Br1 C4 C5 2_675 -110.76(15)
C3 C4 C5 C6 . 0.3(3)
Br1 C4 C5 C6 . -178.75(14)
C4 C5 C6 C7 . -0.3(3)
C4 C5 C6 C9 . 178.51(18)
C8 O1 C7 C6 . -178.52(17)
C8 O1 C7 C2 . 0.69(19)
C5 C6 C7 O1 . 179.69(16)
C9 C6 C7 O1 . 0.9(3)
C5 C6 C7 C2 . 0.6(3)
C9 C6 C7 C2 . -178.21(18)
C3 C2 C7 O1 . 179.91(15)
C1 C2 C7 O1 . -0.49(19)
C3 C2 C7 C6 . -0.9(3)
C1 C2 C7 C6 . 178.71(17)
C2 C1 C8 O1 . 0.3(2)
S1 C1 C8 O1 . 177.42(13)
C2 C1 C8 C10 . -178.7(2)
S1 C1 C8 C10 . -1.6(3)
C7 O1 C8 C1 . -0.6(2)
C7 O1 C8 C10 . 178.59(16)
O2 S1 C11 C16 . -139.02(15)
O3 S1 C11 C16 . -8.47(18)
C1 S1 C11 C16 . 107.99(16)
O2 S1 C11 C12 . 40.21(17)
O3 S1 C11 C12 . 170.75(15)
C1 S1 C11 C12 . -72.78(16)
C16 C11 C12 C13 . 0.8(3)
S1 C11 C12 C13 . -178.44(16)
C11 C12 C13 C14 . 0.5(3)
C12 C13 C14 C15 . -1.2(3)
C12 C13 C14 C17 . 178.7(2)
C13 C14 C15 C16 . 0.6(3)
C17 C14 C15 C16 . -179.28(19)
C12 C11 C16 C15 . -1.3(3)
S1 C11 C16 C15 . 177.89(15)
C14 C15 C16 C11 . 0.6(3)
